data_7023456
loop_
_publ_author_name
'Zima, V\'it\<ezslav'
'Raja, Duraisamy Senthil'
'Lee, Yu-Shan'
'Chang, Ting-Guang'
'Wu, Cheng-You'
'Hu, Chien-Chieh'
'Lee, Kueir-Rarn'
'Lai, Juin-Yih'
'Yeh, Jui-Ming'
'Lin, Chia-Her'

_publ_section_title
;
 Alkaline-earth metal phosphonocarboxylates: synthesis, structures,
 chirality, and luminescence properties.
;
_journal_issue 43
_journal_name_full 'Dalton transactions (Cambridge, England : 2003)'
_journal_page_first 15332
_journal_page_last 15342
_journal_paper_doi 10.1039/c3dt51375k
_journal_volume 42
_journal_year 2013
_chemical_formula_sum 'C5 H9 Ba N O7.5 P'
_chemical_formula_weight 371.44
_chemical_name_systematic
;
?
;
_space_group_IT_number 15
_symmetry_cell_setting monoclinic
_symmetry_space_group_name_Hall '-C 2yc'
_symmetry_space_group_name_H-M 'C 1 2/c 1'
_atom_sites_solution_hydrogens geom
_atom_sites_solution_primary direct
_atom_sites_solution_secondary difmap
_audit_creation_method SHELXL-97
_cell_angle_alpha 90.00
_cell_angle_beta 101.377(2)
_cell_angle_gamma 90.00
_cell_formula_units_Z 8
_cell_length_a 21.4194(14)
_cell_length_b 5.1337(3)
_cell_length_c 18.4721(11)
_cell_measurement_reflns_used 7599
_cell_measurement_temperature 295(2)
_cell_measurement_theta_max 28.4668
_cell_measurement_theta_min 2.4267
_cell_volume 1991.3(2)
_computing_cell_refinement 'Bruker SAINT (Bruker, 2009)'
_computing_data_collection 'Bruker APEX2 (Bruker, 2010)'
_computing_data_reduction 'Bruker SAINT'
_computing_molecular_graphics 'Bruker SHELXTL (Sheldrick, 2008)'
_computing_publication_material 'Bruker SHELXTL'
_computing_structure_refinement 'SHELXL-97 (Sheldrick, 2008)'
_computing_structure_solution 'SHELXS-97 (Sheldrick, 2008)'
_diffrn_ambient_temperature 295(2)
_diffrn_measured_fraction_theta_full 0.958
_diffrn_measured_fraction_theta_max 0.958
_diffrn_measurement_device_type 'Bruker APEX-II CCD'
_diffrn_measurement_method '\f and \w scans'
_diffrn_radiation_monochromator graphite
_diffrn_radiation_source 'fine-focus sealed tube'
_diffrn_radiation_type MoK\a
_diffrn_radiation_wavelength 0.71073
_diffrn_reflns_av_R_equivalents 0.0233
_diffrn_reflns_av_sigmaI/netI 0.0220
_diffrn_reflns_limit_h_max 28
_diffrn_reflns_limit_h_min -22
_diffrn_reflns_limit_k_max 6
_diffrn_reflns_limit_k_min -5
_diffrn_reflns_limit_l_max 24
_diffrn_reflns_limit_l_min -24
_diffrn_reflns_number 8986
_diffrn_reflns_theta_full 28.67
_diffrn_reflns_theta_max 28.67
_diffrn_reflns_theta_min 1.94
_exptl_absorpt_coefficient_mu 4.173
_exptl_absorpt_correction_T_max 0.6804
_exptl_absorpt_correction_T_min 0.3879
_exptl_absorpt_correction_type multi-scan
_exptl_absorpt_process_details 'SADABS (Bruker, 2008)'
_exptl_crystal_colour colourless
_exptl_crystal_density_diffrn 2.478
_exptl_crystal_density_method 'not measured'
_exptl_crystal_description lamellar
_exptl_crystal_F_000 1416
_exptl_crystal_size_max 0.28
_exptl_crystal_size_mid 0.20
_exptl_crystal_size_min 0.10
_refine_diff_density_max 0.441
_refine_diff_density_min -0.664
_refine_diff_density_rms 0.107
_refine_ls_extinction_method none
_refine_ls_goodness_of_fit_ref 1.148
_refine_ls_hydrogen_treatment constr
_refine_ls_matrix_type full
_refine_ls_number_parameters 141
_refine_ls_number_reflns 2455
_refine_ls_number_restraints 0
_refine_ls_restrained_S_all 1.148
_refine_ls_R_factor_all 0.0194
_refine_ls_R_factor_gt 0.0180
_refine_ls_shift/su_max 0.002
_refine_ls_shift/su_mean 0.000
_refine_ls_structure_factor_coef Fsqd
_refine_ls_weighting_details 'calc w=1/[\s^2^(Fo^2^)+(0.0196P)^2^+2.6608P] where P=(Fo^2^+2Fc^2^)/3'
_refine_ls_weighting_scheme calc
_refine_ls_wR_factor_gt 0.0461
_refine_ls_wR_factor_ref 0.0466
_reflns_number_gt 2325
_reflns_number_total 2455
_reflns_threshold_expression >2sigma(I)
_cod_data_source_file c3dt51375k.txt
_cod_data_source_block 7
_cod_original_sg_symbol_H-M 'C 2/c'
_cod_original_formula_sum 'C5 H9 Ba N O7.50 P'
_cod_database_code 7023456

loop_
_symmetry_equiv_pos_as_xyz
'x, y, z'
'-x, y, -z+1/2'
'x+1/2, y+1/2, z'
'-x+1/2, y+1/2, -z+1/2'
'-x, -y, -z'
'x, -y, z-1/2'
'-x+1/2, -y+1/2, -z'
'x+1/2, -y+1/2, z-1/2'

loop_
_atom_site_label
_atom_site_type_symbol
_atom_site_fract_x
_atom_site_fract_y
_atom_site_fract_z
_atom_site_U_iso_or_equiv
_atom_site_adp_type
_atom_site_occupancy
_atom_site_symmetry_multiplicity
_atom_site_calc_flag
_atom_site_refinement_flags
Ba1 Ba 0.950308(6) 0.85993(2) 0.388375(7) 0.01547(6) Uani 1 1 d .
P1 P 0.91345(3) 0.59314(12) 0.55030(3) 0.01564(12) Uani 1 1 d .
O1 O 0.95609(8) 0.8208(3) 0.54508(10) 0.0224(4) Uani 1 1 d .
O2 O 1.06468(9) 0.6087(3) 0.39173(11) 0.0258(4) Uani 1 1 d .
O3 O 0.89924(9) 0.4791(3) 0.46986(9) 0.0246(4) Uani 1 1 d .
H1 H 0.8714 0.3516 0.4551 0.029 Uiso 1 1 d R
O4 O 0.83903(8) 1.0747(4) 0.42009(11) 0.0274(4) Uani 1 1 d .
O5 O 0.75282(9) 0.2100(4) 0.58895(13) 0.0348(5) Uani 1 1 d .
O6 O 0.92400(10) 1.3291(3) 0.32012(10) 0.0298(4) Uani 1 1 d .
O7 O 0.86008(10) 0.6413(3) 0.26412(11) 0.0325(5) Uani 1 1 d .
O8 O 1.0000 0.7975(6) 0.2500 0.0335(6) Uani 1 2 d S
H2 H 0.9669 0.6782 0.2198 0.050 Uiso 1 1 d R
N1 N 0.82383(9) 0.6196(4) 0.63897(10) 0.0147(4) Uani 1 1 d .
H3 H 0.8357 0.4420 0.6466 0.018 Uiso 1 1 d R
C1 C 0.83513(11) 0.7027(5) 0.56456(12) 0.0177(4) Uani 1 1 d .
H1A H 0.8327 0.8910 0.5608 0.021 Uiso 1 1 calc R
H1B H 0.8021 0.6301 0.5263 0.021 Uiso 1 1 calc R
C2 C 0.75471(11) 0.6295(4) 0.64258(14) 0.0190(5) Uani 1 1 d .
H2A H 0.7362 0.7913 0.6212 0.023 Uiso 1 1 calc R
H2B H 0.7498 0.6227 0.6936 0.023 Uiso 1 1 calc R
C3 C 0.72063(12) 0.3995(5) 0.60024(14) 0.0193(5) Uani 1 1 d .
C4 C 0.86479(11) 0.7630(5) 0.70126(12) 0.0188(5) Uani 1 1 d .
H4A H 0.8417 0.9118 0.7149 0.023 Uiso 1 1 calc R
H4B H 0.9027 0.8265 0.6857 0.023 Uiso 1 1 calc R
C5 C 0.88377(12) 0.5825(5) 0.76779(13) 0.0199(5) Uani 1 1 d .

loop_
_atom_site_aniso_label
_atom_site_aniso_U_11
_atom_site_aniso_U_22
_atom_site_aniso_U_33
_atom_site_aniso_U_23
_atom_site_aniso_U_13
_atom_site_aniso_U_12
Ba1 0.01402(8) 0.01660(9) 0.01522(8) -0.00023(5) 0.00148(6) -0.00002(5)
P1 0.0139(3) 0.0155(3) 0.0177(3) -0.0008(2) 0.0035(2) -0.0001(2)
O1 0.0174(9) 0.0243(9) 0.0246(9) -0.0025(7) 0.0019(7) -0.0066(7)
O2 0.0233(10) 0.0261(9) 0.0292(10) 0.0072(8) 0.0079(8) 0.0088(7)
O3 0.0292(10) 0.0238(9) 0.0231(9) -0.0093(7) 0.0108(8) -0.0107(7)
O4 0.0155(9) 0.0251(9) 0.0409(11) -0.0088(8) 0.0036(8) -0.0029(7)
O5 0.0234(10) 0.0210(10) 0.0588(14) -0.0088(9) 0.0053(9) 0.0026(8)
O6 0.0393(12) 0.0261(10) 0.0187(9) 0.0036(7) -0.0068(8) 0.0027(8)
O7 0.0438(13) 0.0211(10) 0.0270(10) -0.0061(7) -0.0069(9) 0.0056(8)
O8 0.0337(16) 0.0419(17) 0.0262(14) 0.000 0.0093(12) 0.000
N1 0.0145(10) 0.0142(9) 0.0147(9) -0.0002(7) 0.0013(8) 0.0002(7)
C1 0.0162(11) 0.0228(11) 0.0139(10) 0.0040(9) 0.0023(9) 0.0042(9)
C2 0.0148(12) 0.0206(12) 0.0222(12) -0.0026(9) 0.0050(10) -0.0008(8)
C3 0.0195(12) 0.0161(11) 0.0229(12) -0.0002(9) 0.0059(10) -0.0020(9)
C4 0.0223(12) 0.0182(11) 0.0144(10) -0.0009(9) -0.0005(9) -0.0033(9)
C5 0.0228(12) 0.0202(11) 0.0159(11) 0.0002(9) 0.0016(9) 0.0037(10)

loop_
_atom_type_symbol
_atom_type_description
_atom_type_scat_dispersion_real
_atom_type_scat_dispersion_imag
_atom_type_scat_source
C C 0.0033 0.0016 'International Tables Vol C Tables 4.2.6.8 and 6.1.1.4'
H H 0.0000 0.0000 'International Tables Vol C Tables 4.2.6.8 and 6.1.1.4'
N N 0.0061 0.0033 'International Tables Vol C Tables 4.2.6.8 and 6.1.1.4'
O O 0.0106 0.0060 'International Tables Vol C Tables 4.2.6.8 and 6.1.1.4'
P P 0.1023 0.0942 'International Tables Vol C Tables 4.2.6.8 and 6.1.1.4'
Ba Ba -0.3244 2.2819 'International Tables Vol C Tables 4.2.6.8 and 6.1.1.4'

loop_
_geom_angle_atom_site_label_1
_geom_angle_atom_site_label_2
_geom_angle_atom_site_label_3
_geom_angle
_geom_angle_site_symmetry_1
_geom_angle_site_symmetry_3
O1 Ba1 O6 74.96(6) 5_776 .
O1 Ba1 O2 72.31(6) 5_776 .
O6 Ba1 O2 121.68(6) . .
O1 Ba1 O4 104.69(5) 5_776 .
O6 Ba1 O4 68.95(6) . .
O2 Ba1 O4 166.25(6) . .
O1 Ba1 O3 120.76(5) 5_776 .
O6 Ba1 O3 142.56(6) . .
O2 Ba1 O3 95.75(5) . .
O4 Ba1 O3 74.00(5) . .
O1 Ba1 O1 72.72(6) 5_776 .
O6 Ba1 O1 119.38(5) . .
O2 Ba1 O1 94.76(5) . .
O4 Ba1 O1 71.68(5) . .
O3 Ba1 O1 50.12(5) . .
O1 Ba1 O7 155.73(6) 5_776 .
O6 Ba1 O7 86.08(5) . .
O2 Ba1 O7 106.58(6) . .
O4 Ba1 O7 81.75(6) . .
O3 Ba1 O7 83.49(5) . .
O1 Ba1 O7 130.88(5) . .
O1 Ba1 O8 95.60(5) 5_776 .
O6 Ba1 O8 76.94(7) . .
O2 Ba1 O8 60.13(5) . .
O4 Ba1 O8 133.49(5) . .
O3 Ba1 O8 128.84(7) . .
O1 Ba1 O8 154.79(4) . .
O7 Ba1 O8 64.92(5) . .
O1 Ba1 O6 143.51(6) 5_776 1_545
O6 Ba1 O6 127.01(7) . 1_545
O2 Ba1 O6 71.22(6) . 1_545
O4 Ba1 O6 110.40(6) . 1_545
O3 Ba1 O6 62.28(5) . 1_545
O1 Ba1 O6 108.99(5) . 1_545
O7 Ba1 O6 44.09(5) . 1_545
O8 Ba1 O6 67.13(7) . 1_545
O1 Ba1 C5 155.59(6) 5_776 6_565
O6 Ba1 C5 105.87(6) . 6_565
O2 Ba1 C5 87.53(6) . 6_565
O4 Ba1 C5 98.07(6) . 6_565
O3 Ba1 C5 73.83(5) . 6_565
O1 Ba1 C5 123.89(5) . 6_565
O7 Ba1 C5 22.14(5) . 6_565
O8 Ba1 C5 61.70(6) . 6_565
O6 Ba1 C5 22.17(5) 1_545 6_565
O1 Ba1 P1 96.93(4) 5_776 .
O6 Ba1 P1 132.59(4) . .
O2 Ba1 P1 98.40(4) . .
O4 Ba1 P1 68.36(4) . .
O3 Ba1 P1 25.78(3) . .
O1 Ba1 P1 24.59(3) . .
O7 Ba1 P1 107.11(4) . .
O8 Ba1 P1 150.14(6) . .
O6 Ba1 P1 87.07(4) 1_545 .
C5 Ba1 P1 99.58(4) 6_565 .
O1 Ba1 P1 76.89(4) 5_776 5_766
O6 Ba1 P1 140.33(5) . 5_766
O2 Ba1 P1 20.48(4) . 5_766
O4 Ba1 P1 146.32(4) . 5_766
O3 Ba1 P1 76.58(4) . 5_766
O1 Ba1 P1 77.01(4) . 5_766
O7 Ba1 P1 110.88(4) . 5_766
O8 Ba1 P1 78.61(4) . 5_766
O6 Ba1 P1 68.47(4) 1_545 5_766
C5 Ba1 P1 89.07(5) 6_565 5_766
P1 Ba1 P1 78.014(15) . 5_766
O2 P1 O1 118.50(11) 5_766 .
O2 P1 O3 113.19(11) 5_766 .
O1 P1 O3 103.71(10) . .
O2 P1 C1 105.96(10) 5_766 .
O1 P1 C1 110.85(11) . .
O3 P1 C1 103.76(10) . .
O2 P1 Ba1 141.85(7) 5_766 .
O1 P1 Ba1 53.11(7) . .
O3 P1 Ba1 51.29(6) . .
C1 P1 Ba1 111.55(7) . .
O2 P1 Ba1 40.13(7) 5_766 5_766
O1 P1 Ba1 93.19(7) . 5_766
O3 P1 Ba1 92.80(7) . 5_766
C1 P1 Ba1 146.04(8) . 5_766
Ba1 P1 Ba1 101.987(15) . 5_766
P1 O1 Ba1 148.69(10) . 5_776
P1 O1 Ba1 102.30(8) . .
Ba1 O1 Ba1 107.28(6) 5_776 .
P1 O2 Ba1 119.40(10) 5_766 .
P1 O3 Ba1 102.93(8) . .
C3 O4 Ba1 146.42(16) 7_666 .
C5 O6 Ba1 136.77(16) 6_575 .
C5 O6 Ba1 92.22(14) 6_575 1_565
Ba1 O6 Ba1 127.02(7) . 1_565
C5 O7 Ba1 96.43(15) 6_565 .
Ba1 O8 Ba1 167.62(12) 2_755 .
C4 N1 C2 112.61(18) . .
C4 N1 C1 112.83(18) . .
C2 N1 C1 111.74(18) . .
N1 C1 P1 111.14(15) . .
N1 C2 C3 109.23(18) . .
O5 C3 O4 126.7(2) . 7_666
O5 C3 C2 118.1(2) . .
O4 C3 C2 115.2(2) 7_666 .
N1 C4 C5 110.05(19) . .
O6 C5 O7 125.9(2) 6_576 6_566
O6 C5 C4 115.9(2) 6_576 .
O7 C5 C4 118.2(2) 6_566 .
O6 C5 Ba1 65.60(13) 6_576 6_566
O7 C5 Ba1 61.43(13) 6_566 6_566
C4 C5 Ba1 166.01(16) . 6_566

loop_
_geom_bond_atom_site_label_1
_geom_bond_atom_site_label_2
_geom_bond_distance
_geom_bond_site_symmetry_2
Ba1 O1 2.6914(17) 5_776
Ba1 O6 2.7255(18) .
Ba1 O2 2.7585(18) .
Ba1 O4 2.7911(18) .
Ba1 O3 2.8167(17) .
Ba1 O1 2.8799(18) .
Ba1 O7 2.918(2) .
Ba1 O8 2.9736(4) .
Ba1 O6 3.0088(18) 1_545
Ba1 C5 3.301(2) 6_565
Ba1 P1 3.5181(6) .
Ba1 P1 3.7290(6) 5_766
P1 O2 1.4973(18) 5_766
P1 O1 1.4983(17) .
P1 O3 1.5700(17) .
P1 C1 1.837(2) .
P1 Ba1 3.7289(6) 5_766
O1 Ba1 2.6914(17) 5_776
O2 P1 1.4973(18) 5_766
O4 C3 1.266(3) 7_666
O5 C3 1.233(3) .
O6 C5 1.247(3) 6_575
O6 Ba1 3.0088(18) 1_565
O7 C5 1.252(3) 6_565
O8 Ba1 2.9736(4) 2_755
N1 C4 1.496(3) .
N1 C2 1.496(3) .
N1 C1 1.504(3) .
C2 C3 1.521(3) .
C3 O4 1.266(3) 7_666
C4 C5 1.529(3) .
C5 O6 1.247(3) 6_576
C5 O7 1.252(3) 6_566
C5 Ba1 3.301(2) 6_566
